data_4068402
loop_
_publ_author_name
'Labourdette, Guillaume'
'Lee, Daniel J.'
'Patrick, Brian O.'
'Ezhova, Maria B.'
'Mehrkhodavandi, Parisa'

_publ_section_title
;
 Unusually Stable Chiral Ethyl Zinc Complexes: Reactivity and
 Polymerization of Lactide
;
_journal_issue 5
_journal_name_full Organometallics
_journal_page_first 1309
_journal_paper_doi 10.1021/om800818v
_journal_volume 28
_journal_year 2009
_chemical_formula_sum 'C26 H46 N2 O Zn'
_chemical_formula_weight 468.02
_chemical_name_systematic
;
 ?
;
_space_group_IT_number 19
_symmetry_cell_setting orthorhombic
_symmetry_space_group_name_Hall 'P 2ac 2ab'
_symmetry_space_group_name_H-M 'P 21 21 21'
_atom_sites_solution_hydrogens geom
_atom_sites_solution_primary direct
_atom_sites_solution_secondary difmap
_audit_creation_method SHELXL-97
_cell_angle_alpha 90.00
_cell_angle_beta 90.00
_cell_angle_gamma 90.00
_cell_formula_units_Z 4
_cell_length_a 11.494(3)
_cell_length_b 14.886(3)
_cell_length_c 16.076(3)
_cell_measurement_reflns_used 1667
_cell_measurement_temperature 173(2)
_cell_measurement_theta_max 18.80
_cell_measurement_theta_min 2.53
_cell_volume 2750.6(10)
_computing_structure_refinement 'SHELXL-97 (Sheldrick, 1997)'
_diffrn_ambient_temperature 173(2)
_diffrn_measured_fraction_theta_full 0.997
_diffrn_measured_fraction_theta_max 0.997
_diffrn_measurement_device_type 'Bruker X8 APEX II'
_diffrn_measurement_method 'area detector'
_diffrn_radiation_monochromator graphite
_diffrn_radiation_source 'fine-focus sealed tube'
_diffrn_radiation_type MoK\a
_diffrn_radiation_wavelength 0.71073
_diffrn_reflns_av_R_equivalents 0.0644
_diffrn_reflns_av_sigmaI/netI 0.1051
_diffrn_reflns_limit_h_max 13
_diffrn_reflns_limit_h_min -5
_diffrn_reflns_limit_k_max 17
_diffrn_reflns_limit_k_min -12
_diffrn_reflns_limit_l_max 19
_diffrn_reflns_limit_l_min -16
_diffrn_reflns_number 12156
_diffrn_reflns_theta_full 24.98
_diffrn_reflns_theta_max 24.98
_diffrn_reflns_theta_min 1.86
_exptl_absorpt_coefficient_mu 0.910
_exptl_absorpt_correction_T_max 0.947
_exptl_absorpt_correction_T_min 0.498
_exptl_absorpt_correction_type multi-scan
_exptl_crystal_colour colourless
_exptl_crystal_density_diffrn 1.130
_exptl_crystal_density_method 'not measured'
_exptl_crystal_description irregular
_exptl_crystal_F_000 1016
_exptl_crystal_size_max 0.20
_exptl_crystal_size_mid 0.10
_exptl_crystal_size_min 0.06
_refine_diff_density_max 0.549
_refine_diff_density_min -0.348
_refine_diff_density_rms 0.064
_refine_ls_abs_structure_details 'Flack H D (1983), Acta Cryst. A39, 876-881'
_refine_ls_abs_structure_Flack -0.011(17)
_refine_ls_extinction_method none
_refine_ls_goodness_of_fit_ref 0.992
_refine_ls_hydrogen_treatment constr
_refine_ls_matrix_type full
_refine_ls_number_parameters 281
_refine_ls_number_reflns 4769
_refine_ls_number_restraints 0
_refine_ls_restrained_S_all 0.992
_refine_ls_R_factor_all 0.0993
_refine_ls_R_factor_gt 0.0556
_refine_ls_shift/su_max 0.003
_refine_ls_shift/su_mean 0.001
_refine_ls_structure_factor_coef Fsqd
_refine_ls_weighting_details 'calc w=1/[\s^2^(Fo^2^)+(0.0426P)^2^+0.0000P] where P=(Fo^2^+2Fc^2^)/3'
_refine_ls_weighting_scheme calc
_refine_ls_wR_factor_gt 0.0936
_refine_ls_wR_factor_ref 0.1077
_reflns_number_gt 3269
_reflns_number_total 4769
_reflns_threshold_expression >2sigma(I)
_cod_data_source_file om800818v_si_001.cif
_cod_data_source_block pm017
_cod_original_cell_volume 2750.7(9)
_cod_original_sg_symbol_H-M 'P 212121'
_cod_database_code 4068402

loop_
_symmetry_equiv_pos_as_xyz
'x, y, z'
'-x+1/2, -y, z+1/2'
'x+1/2, -y+1/2, -z'
'-x, y+1/2, -z+1/2'

loop_
_atom_site_label
_atom_site_type_symbol
_atom_site_fract_x
_atom_site_fract_y
_atom_site_fract_z
_atom_site_U_iso_or_equiv
_atom_site_adp_type
_atom_site_occupancy
_atom_site_symmetry_multiplicity
_atom_site_calc_flag
_atom_site_refinement_flags
C1 C 0.7665(5) 0.2955(3) 0.8297(3) 0.0496(16) Uani 1 1 d .
H1A H 0.7977 0.3114 0.8851 0.060 Uiso 1 1 calc R
H1B H 0.8267 0.2610 0.7993 0.060 Uiso 1 1 calc R
C2 C 0.6570(4) 0.2388(3) 0.8392(3) 0.0401(13) Uani 1 1 d .
H2A H 0.6002 0.2722 0.8737 0.048 Uiso 1 1 calc R
H2B H 0.6771 0.1829 0.8692 0.048 Uiso 1 1 calc R
C3 C 0.5996(4) 0.2142(3) 0.7565(3) 0.0284(12) Uani 1 1 d .
H3 H 0.6570 0.1768 0.7250 0.034 Uiso 1 1 calc R
C4 C 0.5771(5) 0.2990(3) 0.7036(3) 0.0333(14) Uani 1 1 d .
H4 H 0.5185 0.3362 0.7342 0.040 Uiso 1 1 calc R
C5 C 0.6884(5) 0.3555(3) 0.6965(3) 0.0399(15) Uani 1 1 d .
H5A H 0.7478 0.3212 0.6652 0.048 Uiso 1 1 calc R
H5B H 0.6713 0.4112 0.6651 0.048 Uiso 1 1 calc R
C6 C 0.7364(5) 0.3799(3) 0.7820(3) 0.0436(15) Uani 1 1 d .
H6A H 0.8068 0.4175 0.7756 0.052 Uiso 1 1 calc R
H6B H 0.6777 0.4149 0.8133 0.052 Uiso 1 1 calc R
C9 C 0.6073(7) 0.2327(3) 0.5629(3) 0.061(2) Uani 1 1 d .
H9A H 0.5662 0.2147 0.5122 0.092 Uiso 1 1 calc R
H9B H 0.6436 0.1799 0.5884 0.092 Uiso 1 1 calc R
H9C H 0.6674 0.2768 0.5489 0.092 Uiso 1 1 calc R
C10 C 0.4686(7) 0.3533(4) 0.5830(4) 0.084(3) Uani 1 1 d .
H10A H 0.5286 0.3983 0.5710 0.126 Uiso 1 1 calc R
H10B H 0.4109 0.3789 0.6211 0.126 Uiso 1 1 calc R
H10C H 0.4304 0.3355 0.5311 0.126 Uiso 1 1 calc R
C11 C 0.5166(5) 0.0614(3) 0.7654(3) 0.0310(13) Uani 1 1 d .
H11A H 0.4430 0.0286 0.7755 0.037 Uiso 1 1 calc R
H11B H 0.5688 0.0491 0.8130 0.037 Uiso 1 1 calc R
C12 C 0.5719(5) 0.0242(3) 0.6878(3) 0.0232(12) Uani 1 1 d .
C13 C 0.6838(5) -0.0104(3) 0.6896(3) 0.0270(13) Uani 1 1 d .
H13 H 0.7267 -0.0070 0.7400 0.032 Uiso 1 1 calc R
C14 C 0.7354(5) -0.0497(3) 0.6208(3) 0.0254(12) Uani 1 1 d .
C15 C 0.6660(5) -0.0541(3) 0.5484(3) 0.0316(14) Uani 1 1 d .
H15 H 0.6984 -0.0824 0.5008 0.038 Uiso 1 1 calc R
C16 C 0.5551(5) -0.0205(3) 0.5419(3) 0.0257(12) Uani 1 1 d .
C17 C 0.5056(5) 0.0250(3) 0.6129(3) 0.0246(12) Uani 1 1 d .
C18 C 0.8623(5) -0.0830(3) 0.6180(3) 0.0322(13) Uani 1 1 d .
C19 C 0.9302(6) -0.0325(4) 0.5513(3) 0.0586(19) Uani 1 1 d .
H19A H 0.9286 0.0320 0.5635 0.088 Uiso 1 1 calc R
H19B H 0.8948 -0.0435 0.4968 0.088 Uiso 1 1 calc R
H19C H 1.0110 -0.0536 0.5508 0.088 Uiso 1 1 calc R
C20 C 0.8648(5) -0.1845(3) 0.5962(3) 0.0502(15) Uani 1 1 d .
H20A H 0.8219 -0.1947 0.5444 0.075 Uiso 1 1 calc R
H20B H 0.8286 -0.2188 0.6413 0.075 Uiso 1 1 calc R
H20C H 0.9456 -0.2041 0.5892 0.075 Uiso 1 1 calc R
C21 C 0.9252(5) -0.0705(4) 0.7013(3) 0.0534(17) Uani 1 1 d .
H21A H 1.0037 -0.0958 0.6975 0.080 Uiso 1 1 calc R
H21B H 0.8818 -0.1013 0.7453 0.080 Uiso 1 1 calc R
H21C H 0.9304 -0.0063 0.7143 0.080 Uiso 1 1 calc R
C22 C 0.4840(5) -0.0291(3) 0.4610(3) 0.0325(13) Uani 1 1 d .
C23 C 0.5484(5) -0.0846(3) 0.3954(3) 0.0433(16) Uani 1 1 d .
H23A H 0.5704 -0.1428 0.4192 0.065 Uiso 1 1 calc R
H23B H 0.6185 -0.0525 0.3777 0.065 Uiso 1 1 calc R
H23C H 0.4974 -0.0942 0.3473 0.065 Uiso 1 1 calc R
C24 C 0.3662(5) -0.0743(3) 0.4776(3) 0.0469(16) Uani 1 1 d .
H24A H 0.3228 -0.0793 0.4253 0.070 Uiso 1 1 calc R
H24B H 0.3215 -0.0380 0.5172 0.070 Uiso 1 1 calc R
H24C H 0.3790 -0.1343 0.5008 0.070 Uiso 1 1 calc R
C25 C 0.4627(5) 0.0650(3) 0.4224(3) 0.0431(16) Uani 1 1 d .
H25A H 0.4189 0.0585 0.3704 0.065 Uiso 1 1 calc R
H25B H 0.5375 0.0939 0.4110 0.065 Uiso 1 1 calc R
H25C H 0.4180 0.1019 0.4615 0.065 Uiso 1 1 calc R
C28 C 0.2281(6) 0.2411(5) 0.6603(4) 0.079(2) Uani 1 1 d .
H28A H 0.2276 0.2846 0.7069 0.094 Uiso 1 1 calc R
H28B H 0.2171 0.2756 0.6082 0.094 Uiso 1 1 calc R
C29 C 0.1258(6) 0.1778(6) 0.6708(4) 0.112(3) Uani 1 1 d .
H29A H 0.1303 0.1301 0.6290 0.168 Uiso 1 1 calc R
H29B H 0.0531 0.2112 0.6637 0.168 Uiso 1 1 calc R
H29C H 0.1280 0.1513 0.7266 0.168 Uiso 1 1 calc R
C30 C 0.4173(4) 0.1842(3) 0.8365(3) 0.0387(12) Uani 1 1 d .
H30A H 0.3412 0.1552 0.8314 0.058 Uiso 1 1 calc R
H30B H 0.4071 0.2495 0.8384 0.058 Uiso 1 1 calc R
H30C H 0.4555 0.1639 0.8876 0.058 Uiso 1 1 calc R
N7 N 0.4909(4) 0.1599(2) 0.7633(2) 0.0274(10) Uani 1 1 d .
N8 N 0.5235(5) 0.2732(3) 0.6222(2) 0.0463(14) Uani 1 1 d .
O26 O 0.4031(3) 0.0647(2) 0.60934(17) 0.0336(9) Uani 1 1 d .
Zn27 Zn 0.38182(6) 0.18261(4) 0.65648(3) 0.03685(18) Uani 1 1 d .

loop_
_atom_site_aniso_label
_atom_site_aniso_U_11
_atom_site_aniso_U_22
_atom_site_aniso_U_33
_atom_site_aniso_U_23
_atom_site_aniso_U_13
_atom_site_aniso_U_12
C1 0.033(3) 0.047(4) 0.069(4) -0.009(3) -0.009(3) -0.002(3)
C2 0.039(4) 0.040(3) 0.042(3) -0.001(3) -0.006(3) 0.000(3)
C3 0.023(3) 0.031(3) 0.031(2) -0.004(2) 0.001(2) 0.006(3)
C4 0.046(4) 0.024(3) 0.030(3) -0.004(2) -0.004(2) 0.003(3)
C5 0.042(4) 0.026(3) 0.052(3) -0.002(2) 0.006(3) -0.004(3)
C6 0.036(4) 0.027(3) 0.068(4) -0.006(3) -0.003(3) -0.008(3)
C9 0.107(6) 0.043(3) 0.034(3) -0.008(3) 0.030(4) -0.031(4)
C10 0.145(8) 0.037(4) 0.071(4) 0.018(3) -0.062(5) -0.018(4)
C11 0.044(4) 0.023(3) 0.026(3) -0.001(2) -0.003(2) -0.007(3)
C12 0.035(3) 0.013(3) 0.021(2) 0.0018(19) 0.000(2) 0.003(2)
C13 0.045(4) 0.019(3) 0.017(2) 0.001(2) -0.009(2) -0.006(3)
C14 0.036(3) 0.019(3) 0.021(2) 0.002(2) -0.004(2) 0.004(3)
C15 0.046(4) 0.027(3) 0.022(3) -0.004(2) 0.000(2) 0.001(3)
C16 0.029(3) 0.022(3) 0.026(3) -0.001(2) -0.008(2) -0.005(3)
C17 0.029(3) 0.016(3) 0.028(3) -0.001(2) -0.004(2) -0.005(3)
C18 0.034(4) 0.029(3) 0.034(3) -0.001(2) 0.003(3) 0.006(3)
C19 0.054(5) 0.067(4) 0.055(4) 0.013(3) 0.007(3) -0.009(4)
C20 0.051(4) 0.038(3) 0.061(3) -0.001(3) 0.008(3) 0.016(4)
C21 0.037(4) 0.072(4) 0.052(3) -0.005(3) -0.010(3) 0.008(4)
C22 0.041(4) 0.035(3) 0.021(2) -0.004(2) -0.006(2) 0.003(3)
C23 0.067(5) 0.040(3) 0.023(3) -0.005(2) -0.011(3) 0.009(3)
C24 0.060(5) 0.050(4) 0.030(3) -0.010(2) -0.019(3) 0.003(4)
C25 0.062(4) 0.043(4) 0.024(3) -0.003(2) -0.011(3) 0.002(3)
C28 0.068(5) 0.116(6) 0.052(4) -0.035(4) -0.019(4) 0.038(5)
C29 0.043(4) 0.188(9) 0.105(5) 0.005(6) 0.018(5) 0.006(8)
C30 0.039(3) 0.047(3) 0.030(2) -0.004(3) 0.007(2) -0.003(3)
N7 0.035(3) 0.029(3) 0.0182(19) -0.0020(17) 0.0023(18) 0.001(2)
N8 0.076(4) 0.029(3) 0.034(2) 0.001(2) -0.010(3) -0.005(3)
O26 0.035(3) 0.035(2) 0.0310(17) -0.0073(14) -0.0038(17) 0.003(2)
Zn27 0.0388(3) 0.0388(3) 0.0329(3) -0.0086(3) -0.0077(3) 0.0093(4)

loop_
_atom_type_symbol
_atom_type_description
_atom_type_scat_dispersion_real
_atom_type_scat_dispersion_imag
_atom_type_scat_source
C C 0.0033 0.0016 'International Tables Vol C Tables 4.2.6.8 and 6.1.1.4'
H H 0.0000 0.0000 'International Tables Vol C Tables 4.2.6.8 and 6.1.1.4'
N N 0.0061 0.0033 'International Tables Vol C Tables 4.2.6.8 and 6.1.1.4'
O O 0.0106 0.0060 'International Tables Vol C Tables 4.2.6.8 and 6.1.1.4'
Zn Zn 0.2839 1.4301 'International Tables Vol C Tables 4.2.6.8 and 6.1.1.4'

loop_
_geom_angle_atom_site_label_1
_geom_angle_atom_site_label_2
_geom_angle_atom_site_label_3
_geom_angle
C6 C1 C2 108.8(5)
C6 C1 H1A 109.9
C2 C1 H1A 109.9
C6 C1 H1B 109.9
C2 C1 H1B 109.9
H1A C1 H1B 108.3
C1 C2 C3 113.7(4)
C1 C2 H2A 108.8
C3 C2 H2A 108.8
C1 C2 H2B 108.8
C3 C2 H2B 108.8
H2A C2 H2B 107.7
N7 C3 C2 115.3(4)
N7 C3 C4 110.0(4)
C2 C3 C4 110.8(4)
N7 C3 H3 106.7
C2 C3 H3 106.7
C4 C3 H3 106.7
N8 C4 C5 114.7(4)
N8 C4 C3 109.9(4)
C5 C4 C3 110.4(4)
N8 C4 H4 107.2
C5 C4 H4 107.2
C3 C4 H4 107.2
C6 C5 C4 111.4(4)
C6 C5 H5A 109.4
C4 C5 H5A 109.4
C6 C5 H5B 109.4
C4 C5 H5B 109.4
H5A C5 H5B 108.0
C1 C6 C5 110.0(4)
C1 C6 H6A 109.7
C5 C6 H6A 109.7
C1 C6 H6B 109.7
C5 C6 H6B 109.7
H6A C6 H6B 108.2
N8 C9 H9A 109.5
N8 C9 H9B 109.5
H9A C9 H9B 109.5
N8 C9 H9C 109.5
H9A C9 H9C 109.5
H9B C9 H9C 109.5
N8 C10 H10A 109.5
N8 C10 H10B 109.5
H10A C10 H10B 109.5
N8 C10 H10C 109.5
H10A C10 H10C 109.5
H10B C10 H10C 109.5
N7 C11 C12 115.1(4)
N7 C11 H11A 108.5
C12 C11 H11A 108.5
N7 C11 H11B 108.5
C12 C11 H11B 108.5
H11A C11 H11B 107.5
C13 C12 C17 121.2(4)
C13 C12 C11 120.8(4)
C17 C12 C11 118.1(4)
C14 C13 C12 122.5(4)
C14 C13 H13 118.7
C12 C13 H13 118.7
C13 C14 C15 115.8(5)
C13 C14 C18 124.4(4)
C15 C14 C18 119.7(4)
C16 C15 C14 124.8(5)
C16 C15 H15 117.6
C14 C15 H15 117.6
C15 C16 C17 118.4(4)
C15 C16 C22 121.8(4)
C17 C16 C22 119.8(5)
O26 C17 C12 121.2(4)
O26 C17 C16 121.8(4)
C12 C17 C16 116.9(5)
C19 C18 C21 108.2(5)
C19 C18 C14 110.3(4)
C21 C18 C14 112.5(4)
C19 C18 C20 108.2(4)
C21 C18 C20 107.8(4)
C14 C18 C20 109.7(5)
C18 C19 H19A 109.5
C18 C19 H19B 109.5
H19A C19 H19B 109.5
C18 C19 H19C 109.5
H19A C19 H19C 109.5
H19B C19 H19C 109.5
C18 C20 H20A 109.5
C18 C20 H20B 109.5
H20A C20 H20B 109.5
C18 C20 H20C 109.5
H20A C20 H20C 109.5
H20B C20 H20C 109.5
C18 C21 H21A 109.5
C18 C21 H21B 109.5
H21A C21 H21B 109.5
C18 C21 H21C 109.5
H21A C21 H21C 109.5
H21B C21 H21C 109.5
C23 C22 C24 108.0(4)
C23 C22 C16 111.7(4)
C24 C22 C16 111.0(4)
C23 C22 C25 106.8(4)
C24 C22 C25 109.0(5)
C16 C22 C25 110.3(4)
C22 C23 H23A 109.5
C22 C23 H23B 109.5
H23A C23 H23B 109.5
C22 C23 H23C 109.5
H23A C23 H23C 109.5
H23B C23 H23C 109.5
C22 C24 H24A 109.5
C22 C24 H24B 109.5
H24A C24 H24B 109.5
C22 C24 H24C 109.5
H24A C24 H24C 109.5
H24B C24 H24C 109.5
C22 C25 H25A 109.5
C22 C25 H25B 109.5
H25A C25 H25B 109.5
C22 C25 H25C 109.5
H25A C25 H25C 109.5
H25B C25 H25C 109.5
C29 C28 Zn27 115.1(5)
C29 C28 H28A 108.5
Zn27 C28 H28A 108.5
C29 C28 H28B 108.5
Zn27 C28 H28B 108.5
H28A C28 H28B 107.5
C28 C29 H29A 109.5
C28 C29 H29B 109.5
H29A C29 H29B 109.5
C28 C29 H29C 109.5
H29A C29 H29C 109.5
H29B C29 H29C 109.5
N7 C30 H30A 109.5
N7 C30 H30B 109.5
H30A C30 H30B 109.5
N7 C30 H30C 109.5
H30A C30 H30C 109.5
H30B C30 H30C 109.5
C3 N7 C30 113.6(3)
C3 N7 C11 111.5(4)
C30 N7 C11 109.4(4)
C3 N7 Zn27 110.1(2)
C30 N7 Zn27 105.1(3)
C11 N7 Zn27 106.7(3)
C9 N8 C10 109.2(5)
C9 N8 C4 113.5(5)
C10 N8 C4 109.8(4)
C9 N8 Zn27 113.3(3)
C10 N8 Zn27 106.6(4)
C4 N8 Zn27 104.2(3)
C17 O26 Zn27 120.3(3)
O26 Zn27 C28 121.9(2)
O26 Zn27 N7 95.54(14)
C28 Zn27 N7 124.5(2)
O26 Zn27 N8 111.61(16)
C28 Zn27 N8 113.8(3)
N7 Zn27 N8 82.19(15)

loop_
_geom_bond_atom_site_label_1
_geom_bond_atom_site_label_2
_geom_bond_distance
C1 C6 1.511(7)
C1 C2 1.523(6)
C1 H1A 0.9900
C1 H1B 0.9900
C2 C3 1.529(6)
C2 H2A 0.9900
C2 H2B 0.9900
C3 N7 1.493(6)
C3 C4 1.544(6)
C3 H3 1.0000
C4 N8 1.497(6)
C4 C5 1.535(7)
C4 H4 1.0000
C5 C6 1.525(7)
C5 H5A 0.9900
C5 H5B 0.9900
C6 H6A 0.9900
C6 H6B 0.9900
C9 N8 1.483(7)
C9 H9A 0.9800
C9 H9B 0.9800
C9 H9C 0.9800
C10 N8 1.489(7)
C10 H10A 0.9800
C10 H10B 0.9800
C10 H10C 0.9800
C11 N7 1.497(5)
C11 C12 1.505(6)
C11 H11A 0.9900
C11 H11B 0.9900
C12 C13 1.385(7)
C12 C17 1.425(6)
C13 C14 1.386(6)
C13 H13 0.9500
C14 C15 1.411(6)
C14 C18 1.541(7)
C15 C16 1.374(7)
C15 H15 0.9500
C16 C17 1.444(6)
C16 C22 1.541(6)
C17 O26 1.319(6)
C18 C19 1.523(7)
C18 C21 1.533(6)
C18 C20 1.552(6)
C19 H19A 0.9800
C19 H19B 0.9800
C19 H19C 0.9800
C20 H20A 0.9800
C20 H20B 0.9800
C20 H20C 0.9800
C21 H21A 0.9800
C21 H21B 0.9800
C21 H21C 0.9800
C22 C23 1.531(7)
C22 C24 1.536(7)
C22 C25 1.550(6)
C23 H23A 0.9800
C23 H23B 0.9800
C23 H23C 0.9800
C24 H24A 0.9800
C24 H24B 0.9800
C24 H24C 0.9800
C25 H25A 0.9800
C25 H25B 0.9800
C25 H25C 0.9800
C28 C29 1.516(9)
C28 Zn27 1.971(6)
C28 H28A 0.9900
C28 H28B 0.9900
C29 H29A 0.9800
C29 H29B 0.9800
C29 H29C 0.9800
C30 N7 1.493(5)
C30 H30A 0.9800
C30 H30B 0.9800
C30 H30C 0.9800
N7 Zn27 2.152(4)
N8 Zn27 2.185(5)
O26 Zn27 1.927(3)

loop_
_geom_torsion_atom_site_label_1
_geom_torsion_atom_site_label_2
_geom_torsion_atom_site_label_3
_geom_torsion_atom_site_label_4
_geom_torsion
C6 C1 C2 C3 57.2(6)
C1 C2 C3 N7 -179.0(4)
C1 C2 C3 C4 -53.3(6)
N7 C3 C4 N8 -52.6(5)
C2 C3 C4 N8 178.7(4)
N7 C3 C4 C5 179.8(4)
C2 C3 C4 C5 51.2(5)
N8 C4 C5 C6 179.3(4)
C3 C4 C5 C6 -55.9(5)
C2 C1 C6 C5 -59.6(6)
C4 C5 C6 C1 60.8(6)
N7 C11 C12 C13 115.2(5)
N7 C11 C12 C17 -65.4(6)
C17 C12 C13 C14 -3.1(7)
C11 C12 C13 C14 176.3(4)
C12 C13 C14 C15 -1.2(7)
C12 C13 C14 C18 175.4(5)
C13 C14 C15 C16 1.9(7)
C18 C14 C15 C16 -175.0(5)
C14 C15 C16 C17 1.8(7)
C14 C15 C16 C22 -179.1(4)
C13 C12 C17 O26 -174.2(4)
C11 C12 C17 O26 6.4(7)
C13 C12 C17 C16 6.5(7)
C11 C12 C17 C16 -172.8(4)
C15 C16 C17 O26 174.9(4)
C22 C16 C17 O26 -4.2(7)
C15 C16 C17 C12 -5.8(7)
C22 C16 C17 C12 175.1(4)
C13 C14 C18 C19 -119.2(5)
C15 C14 C18 C19 57.4(6)
C13 C14 C18 C21 1.8(7)
C15 C14 C18 C21 178.3(4)
C13 C14 C18 C20 121.8(5)
C15 C14 C18 C20 -61.7(6)
C15 C16 C22 C23 4.6(7)
C17 C16 C22 C23 -176.3(4)
C15 C16 C22 C24 125.2(5)
C17 C16 C22 C24 -55.7(6)
C15 C16 C22 C25 -113.9(5)
C17 C16 C22 C25 65.2(6)
C2 C3 N7 C30 36.0(5)
C4 C3 N7 C30 -90.2(4)
C2 C3 N7 C11 -88.2(4)
C4 C3 N7 C11 145.7(4)
C2 C3 N7 Zn27 153.6(3)
C4 C3 N7 Zn27 27.4(4)
C12 C11 N7 C3 -63.8(5)
C12 C11 N7 C30 169.7(4)
C12 C11 N7 Zn27 56.5(5)
C5 C4 N8 C9 50.1(6)
C3 C4 N8 C9 -75.0(5)
C5 C4 N8 C10 -72.4(6)
C3 C4 N8 C10 162.5(5)
C5 C4 N8 Zn27 173.8(3)
C3 C4 N8 Zn27 48.7(4)
C12 C17 O26 Zn27 45.4(5)
C16 C17 O26 Zn27 -135.3(4)
C17 O26 Zn27 C28 -175.4(4)
C17 O26 Zn27 N7 -38.4(3)
C17 O26 Zn27 N8 45.4(4)
C29 C28 Zn27 O26 32.6(6)
C29 C28 Zn27 N7 -91.9(5)
C29 C28 Zn27 N8 171.1(4)
C3 N7 Zn27 O26 110.4(3)
C30 N7 Zn27 O26 -126.9(3)
C11 N7 Zn27 O26 -10.9(3)
C3 N7 Zn27 C28 -114.3(4)
C30 N7 Zn27 C28 8.4(4)
C11 N7 Zn27 C28 124.5(4)
C3 N7 Zn27 N8 -0.8(3)
C30 N7 Zn27 N8 122.0(3)
C11 N7 Zn27 N8 -122.0(3)
C9 N8 Zn27 O26 5.0(4)
C10 N8 Zn27 O26 125.1(3)
C4 N8 Zn27 O26 -118.9(3)
C9 N8 Zn27 C28 -137.8(4)
C10 N8 Zn27 C28 -17.7(4)
C4 N8 Zn27 C28 98.4(4)
C9 N8 Zn27 N7 97.9(4)
C10 N8 Zn27 N7 -142.1(3)
C4 N8 Zn27 N7 -26.0(3)
